data_4501147
loop_
_publ_author_name
'Chen, Sheng-Chun'
'Zhang, Zhi-Hui'
'Zhou, Yong-Sheng'
'Zhou, Wei-You'
'Li, Yi-Zhi'
'He, Ming-Yang'
'Chen, Qun'
'Du, Miao'

_publ_section_title
;
 Alkali-Metal-Templated Assemblies of New 3D Lead(II)
 Tetrachloroterephthalate Coordination Frameworks
;
_journal_issue 9
_journal_name_full 'Crystal Growth &amp; Design'
_journal_page_first 4190
_journal_paper_doi 10.1021/cg200785g
_journal_volume 11
_journal_year 2011
_chemical_formula_moiety 'C8 H2 Cl4 Na2 O6 Pb'
_chemical_formula_sum 'C8 H2 Cl4 Na2 O6 Pb'
_chemical_formula_weight 589.07
_chemical_name_systematic
; 
 ? 
;
_space_group_IT_number 15
_symmetry_cell_setting monoclinic
_symmetry_space_group_name_Hall '-C 2yc'
_symmetry_space_group_name_H-M 'C 1 2/c 1'
_atom_sites_solution_hydrogens geom
_atom_sites_solution_primary direct
_atom_sites_solution_secondary difmap
_audit_creation_method SHELXL-97
_cell_angle_alpha 90.00
_cell_angle_beta 90.136(3)
_cell_angle_gamma 90.00
_cell_formula_units_Z 4
_cell_length_a 15.898(2)
_cell_length_b 12.678(3)
_cell_length_c 8.264(3)
_cell_measurement_reflns_used 5057
_cell_measurement_temperature 291(2)
_cell_measurement_theta_max 25.12
_cell_measurement_theta_min 2.26
_cell_volume 1665.6(8)
_computing_cell_refinement SMART
_computing_data_collection 'SMART (Bruker, 2000)'
_computing_data_reduction 'SAINT (Bruker, 2000)'
_computing_molecular_graphics SHELXTL
_computing_publication_material SHELXTL
_computing_structure_refinement SHELXTL
_computing_structure_solution 'SHELXTL (Bruker, 2000)'
_diffrn_ambient_temperature 291(2)
_diffrn_measured_fraction_theta_full 1.000
_diffrn_measured_fraction_theta_max 1.000
_diffrn_measurement_device_type 'Bruker Smart Apex CCD'
_diffrn_measurement_method 'phi and omega scans'
_diffrn_radiation_monochromator graphite
_diffrn_radiation_source 'sealed tube'
_diffrn_radiation_type MoK\a
_diffrn_radiation_wavelength 0.71073
_diffrn_reflns_av_R_equivalents 0.0591
_diffrn_reflns_av_sigmaI/netI 0.0495
_diffrn_reflns_limit_h_max 19
_diffrn_reflns_limit_h_min -19
_diffrn_reflns_limit_k_max 15
_diffrn_reflns_limit_k_min -15
_diffrn_reflns_limit_l_max 10
_diffrn_reflns_limit_l_min -10
_diffrn_reflns_number 13760
_diffrn_reflns_theta_full 26.00
_diffrn_reflns_theta_max 26.00
_diffrn_reflns_theta_min 2.05
_exptl_absorpt_coefficient_mu 10.838
_exptl_absorpt_correction_T_max 0.2204
_exptl_absorpt_correction_T_min 0.1513
_exptl_absorpt_correction_type multi-scan
_exptl_absorpt_process_details 'SADABS; Bruker, 2000'
_exptl_crystal_colour colorless
_exptl_crystal_density_diffrn 2.349
_exptl_crystal_density_method 'not measured'
_exptl_crystal_description BLOCK
_exptl_crystal_F_000 1080
_exptl_crystal_size_max 0.28
_exptl_crystal_size_mid 0.22
_exptl_crystal_size_min 0.20
_refine_diff_density_max 1.657
_refine_diff_density_min -1.761
_refine_diff_density_rms 0.135
_refine_ls_extinction_method none
_refine_ls_goodness_of_fit_ref 0.943
_refine_ls_hydrogen_treatment constr
_refine_ls_matrix_type full
_refine_ls_number_parameters 96
_refine_ls_number_reflns 1641
_refine_ls_number_restraints 0
_refine_ls_restrained_S_all 0.943
_refine_ls_R_factor_all 0.0402
_refine_ls_R_factor_gt 0.0309
_refine_ls_shift/su_max 0.000
_refine_ls_shift/su_mean 0.000
_refine_ls_structure_factor_coef Fsqd
_refine_ls_weighting_details 'calc w=1/[\s^2^(Fo^2^)+(0.03P)^2^+0.55P] where P=(Fo^2^+2Fc^2^)/3'
_refine_ls_weighting_scheme calc
_refine_ls_wR_factor_gt 0.0548
_refine_ls_wR_factor_ref 0.0562
_reflns_number_gt 1432
_reflns_number_total 1641
_reflns_threshold_expression >2sigma(I)
_cod_data_source_file cg200785g_si_001.cif
_cod_data_source_block 3
_cod_depositor_comments
;
The following automatic conversions were performed:

'_symmetry_cell_setting' value 'Monoclinic' changed to 'monoclinic'
according to /home/saulius/struct/CIF-dictionaries/cif_core.dic
dictionary named 'cif_core.dic' version 2.4.1 from 2010-06-29.

Automatic conversion script
Id: cif_fix_values 1715 2011-07-08 13:25:40Z adriana 
;
_cod_original_cell_volume 1665.6(7)
_cod_original_sg_symbol_H-M 'C2/c  '
_cod_database_code 4501147

loop_
_symmetry_equiv_pos_as_xyz
'x, y, z'
'-x, y, -z+1/2'
'x+1/2, y+1/2, z'
'-x+1/2, y+1/2, -z+1/2'
'-x, -y, -z'
'x, -y, z-1/2'
'-x+1/2, -y+1/2, -z'
'x+1/2, -y+1/2, z-1/2'

loop_
_atom_site_label
_atom_site_type_symbol
_atom_site_fract_x
_atom_site_fract_y
_atom_site_fract_z
_atom_site_U_iso_or_equiv
_atom_site_adp_type
_atom_site_occupancy
_atom_site_symmetry_multiplicity
_atom_site_calc_flag
_atom_site_refinement_flags
C1 C 0.8264(3) 0.2029(4) 0.9675(6) 0.0331(12) Uani 1 1 d .
C2 C 0.8133(4) 0.3068(4) 0.9354(7) 0.0372(12) Uani 1 1 d .
C3 C 0.7364(3) 0.3537(4) 0.9764(7) 0.0352(12) Uani 1 1 d .
C4 C 0.8757(4) 0.3799(4) 0.8608(7) 0.0372(13) Uani 1 1 d .
Cl1 Cl 0.91847(8) 0.15542(10) 0.89437(16) 0.0338(3) Uani 1 1 d .
Cl2 Cl 0.72101(8) 0.49810(9) 0.98691(16) 0.0315(3) Uani 1 1 d .
Na1 Na 0.92202(13) 0.15447(14) 0.6038(2) 0.0294(4) Uani 1 1 d .
O1 O 0.8848(2) 0.3996(3) 0.7212(4) 0.0307(8) Uani 1 1 d .
O2 O 0.9316(2) 0.4216(3) 0.9645(4) 0.0311(8) Uani 1 1 d .
O3 O 1.1252(2) 0.6606(3) 0.6088(4) 0.0318(8) Uani 1 1 d .
H3 H 1.1546 0.6185 0.5521 0.038 Uiso 1 1 d R
Pb1 Pb 1.0000 0.54566(2) 0.7500 0.03237(10) Uani 1 2 d S

loop_
_atom_site_aniso_label
_atom_site_aniso_U_11
_atom_site_aniso_U_22
_atom_site_aniso_U_33
_atom_site_aniso_U_23
_atom_site_aniso_U_13
_atom_site_aniso_U_12
C1 0.035(3) 0.034(3) 0.030(3) -0.001(2) 0.001(2) -0.003(2)
C2 0.039(3) 0.033(3) 0.040(3) -0.004(2) 0.006(2) -0.004(2)
C3 0.030(3) 0.038(3) 0.037(3) -0.002(2) -0.012(2) -0.001(2)
C4 0.052(4) 0.038(3) 0.022(3) -0.001(2) 0.003(2) -0.010(2)
Cl1 0.0362(7) 0.0363(6) 0.0289(7) -0.0019(5) 0.0022(5) -0.0009(5)
Cl2 0.0340(7) 0.0307(5) 0.0297(7) -0.0014(5) 0.0073(5) -0.0041(5)
Na1 0.0297(11) 0.0288(9) 0.0296(11) 0.0002(8) 0.0002(8) -0.0018(7)
O1 0.0301(19) 0.0385(18) 0.024(2) 0.0026(15) -0.0050(15) 0.0035(14)
O2 0.040(2) 0.0304(16) 0.023(2) -0.0082(14) 0.0026(15) 0.0016(14)
O3 0.033(2) 0.0359(17) 0.027(2) -0.0044(15) 0.0018(16) 0.0006(15)
Pb1 0.03381(16) 0.02971(14) 0.03360(18) 0.000 0.00082(11) 0.000

loop_
_atom_type_symbol
_atom_type_description
_atom_type_scat_dispersion_real
_atom_type_scat_dispersion_imag
_atom_type_scat_source
C C 0.0033 0.0016 'International Tables Vol C Tables 4.2.6.8 and 6.1.1.4'
H H 0.0000 0.0000 'International Tables Vol C Tables 4.2.6.8 and 6.1.1.4'
O O 0.0106 0.0060 'International Tables Vol C Tables 4.2.6.8 and 6.1.1.4'
Cl Cl 0.1484 0.1585 'International Tables Vol C Tables 4.2.6.8 and 6.1.1.4'
Pb Pb -3.3944 10.1111 'International Tables Vol C Tables 4.2.6.8 and 6.1.1.4'
Na Na 0.0362 0.0249 'International Tables Vol C Tables 4.2.6.8 and 6.1.1.4'

loop_
_geom_angle_atom_site_label_1
_geom_angle_atom_site_label_2
_geom_angle_atom_site_label_3
_geom_angle
_geom_angle_site_symmetry_1
_geom_angle_site_symmetry_3
C3 C1 C2 118.7(5) 7_657 .
C3 C1 Cl1 126.1(4) 7_657 .
C2 C1 Cl1 114.0(4) . .
C1 C2 C3 119.8(5) . .
C1 C2 C4 125.5(5) . .
C3 C2 C4 114.7(5) . .
C1 C3 C2 121.2(5) 7_657 .
C1 C3 Cl2 115.0(4) 7_657 .
C2 C3 Cl2 123.2(4) . .
O1 C4 O2 117.1(5) . .
O1 C4 C2 127.8(5) . .
O2 C4 C2 114.9(5) . .
C1 Cl1 Na1 112.4(2) . .
C1 Cl1 Na1 149.75(19) . 2_756
Na1 Cl1 Na1 88.85(8) . 2_756
C3 Cl2 Na1 135.83(17) . 4_656
Cl1 Na1 Cl1 91.15(8) . 2_756
Cl1 Na1 Cl2 103.03(7) . 4_646
Cl1 Na1 Cl2 137.36(8) 2_756 4_646
Cl1 Na1 Na1 47.16(6) . 2_756
Cl1 Na1 Na1 43.99(6) 2_756 2_756
Cl2 Na1 Na1 133.77(6) 4_646 2_756
C4 O1 Pb1 98.4(3) . .
C4 O2 Pb1 94.6(3) . .
C4 O2 Pb1 155.2(3) . 5_767
Pb1 O2 Pb1 110.05(12) . 5_767
Pb1 O3 H3 107.6 . .
O2 Pb1 O2 105.85(14) 2_756 .
O2 Pb1 O1 78.71(11) 2_756 .
O2 Pb1 O1 48.86(11) . .
O2 Pb1 O1 48.86(11) 2_756 2_756
O2 Pb1 O1 78.71(11) . 2_756
O1 Pb1 O1 89.85(15) . 2_756
O2 Pb1 O2 69.95(12) 2_756 6_565
O2 Pb1 O2 122.22(13) . 6_565
O1 Pb1 O2 75.06(11) . 6_565
O1 Pb1 O2 118.78(11) 2_756 6_565
O2 Pb1 O2 122.22(12) 2_756 5_767
O2 Pb1 O2 69.95(12) . 5_767
O1 Pb1 O2 118.78(11) . 5_767
O1 Pb1 O2 75.06(11) 2_756 5_767
O2 Pb1 O2 161.83(15) 6_565 5_767
O2 Pb1 O3 74.11(10) 2_756 .
O2 Pb1 O3 156.52(11) . .
O1 Pb1 O3 148.23(11) . .
O1 Pb1 O3 84.58(11) 2_756 .
O2 Pb1 O3 80.36(11) 6_565 .
O2 Pb1 O3 89.94(11) 5_767 .
O2 Pb1 O3 156.52(11) 2_756 2_756
O2 Pb1 O3 74.11(10) . 2_756
O1 Pb1 O3 84.58(11) . 2_756
O1 Pb1 O3 148.23(11) 2_756 2_756
O2 Pb1 O3 89.94(11) 6_565 2_756
O2 Pb1 O3 80.36(10) 5_767 2_756
O3 Pb1 O3 115.50(14) . 2_756

loop_
_geom_bond_atom_site_label_1
_geom_bond_atom_site_label_2
_geom_bond_distance
_geom_bond_site_symmetry_2
C1 C3 1.316(8) 7_657
C1 C2 1.361(7) .
C1 Cl1 1.695(6) .
C2 C3 1.401(8) .
C2 C4 1.492(8) .
C3 C1 1.316(8) 7_657
C3 Cl2 1.849(5) .
C4 O1 1.189(6) .
C4 O2 1.342(6) .
Cl1 Na1 2.402(2) .
Cl1 Na1 2.536(2) 2_756
Cl2 Na1 3.107(2) 4_656
Na1 Cl1 2.536(2) 2_756
Na1 Cl2 3.107(2) 4_646
Na1 Na1 3.458(4) 2_756
O1 Pb1 2.615(3) .
O2 Pb1 2.609(4) .
O2 Pb1 2.628(3) 5_767
O3 Pb1 2.731(4) .
O3 H3 0.8505 .
Pb1 O2 2.609(4) 2_756
Pb1 O1 2.615(3) 2_756
Pb1 O2 2.628(3) 6_565
Pb1 O2 2.628(3) 5_767
Pb1 O3 2.731(4) 2_756

loop_
_geom_torsion_atom_site_label_1
_geom_torsion_atom_site_label_2
_geom_torsion_atom_site_label_3
_geom_torsion_atom_site_label_4
_geom_torsion
_geom_torsion_site_symmetry_1
_geom_torsion_site_symmetry_4
C3 C1 C2 C3 5.9(9) 7_657 .
Cl1 C1 C2 C3 174.3(4) . .
C3 C1 C2 C4 -175.5(5) 7_657 .
Cl1 C1 C2 C4 -7.0(8) . .
C1 C2 C3 C1 -6.1(9) . 7_657
C4 C2 C3 C1 175.2(5) . 7_657
C1 C2 C3 Cl2 164.0(4) . .
C4 C2 C3 Cl2 -14.7(7) . .
C1 C2 C4 O1 91.6(8) . .
C3 C2 C4 O1 -89.7(7) . .
C1 C2 C4 O2 -83.1(7) . .
C3 C2 C4 O2 95.6(6) . .
C3 C1 Cl1 Na1 101.2(5) 7_657 .
C2 C1 Cl1 Na1 -66.2(5) . .
C3 C1 Cl1 Na1 -127.3(5) 7_657 2_756
C2 C1 Cl1 Na1 65.3(6) . 2_756
C1 C3 Cl2 Na1 -47.6(5) 7_657 4_656
C2 C3 Cl2 Na1 141.8(4) . 4_656
C1 Cl1 Na1 Cl1 157.27(19) . 2_756
Na1 Cl1 Na1 Cl1 -0.55(10) 2_756 2_756
C1 Cl1 Na1 Cl2 -63.3(2) . 4_646
Na1 Cl1 Na1 Cl2 138.91(5) 2_756 4_646
C1 Cl1 Na1 Na1 157.8(2) . 2_756
O2 C4 O1 Pb1 -10.2(5) . .
C2 C4 O1 Pb1 175.2(5) . .
O1 C4 O2 Pb1 10.2(5) . .
C2 C4 O2 Pb1 -174.5(4) . .
O1 C4 O2 Pb1 -177.3(5) . 5_767
C2 C4 O2 Pb1 -2.0(11) . 5_767
C4 O2 Pb1 O2 -64.2(3) . 2_756
Pb1 O2 Pb1 O2 119.10(15) 5_767 2_756
C4 O2 Pb1 O1 -5.5(3) . .
Pb1 O2 Pb1 O1 177.9(2) 5_767 .
C4 O2 Pb1 O1 -105.3(3) . 2_756
Pb1 O2 Pb1 O1 78.05(13) 5_767 2_756
C4 O2 Pb1 O2 11.7(3) . 6_565
Pb1 O2 Pb1 O2 -164.92(11) 5_767 6_565
C4 O2 Pb1 O2 176.7(4) . 5_767
Pb1 O2 Pb1 O2 0.0 5_767 5_767
C4 O2 Pb1 O3 -150.8(3) . .
Pb1 O2 Pb1 O3 32.6(3) 5_767 .
C4 O2 Pb1 O3 91.3(3) . 2_756
Pb1 O2 Pb1 O3 -85.32(13) 5_767 2_756
C4 O1 Pb1 O2 129.2(3) . 2_756
C4 O1 Pb1 O2 6.2(3) . .
C4 O1 Pb1 O1 81.3(3) . 2_756
C4 O1 Pb1 O2 -158.8(4) . 6_565
C4 O1 Pb1 O2 8.5(4) . 5_767
C4 O1 Pb1 O3 160.7(3) . .
C4 O1 Pb1 O3 -67.4(3) . 2_756
